data_1577311
loop_
_publ_author_name
'Fidelius, Jannis'
'Taube, Clemens'
'Schwedtmann, Kai'
'Hennersdorf, Felix'
'Gomila, Rosa Maria'
'Frontera, Antonio'
'Wolf, Robert'
'Weigand, Jan J.'

_publ_section_title
;
 Imidazoliumyl-Substituted Di-and Iso-Tetraphosphanes and Their
 Metal-Mediated Fragmentation Reactions
;
_journal_name_full 'Chemical Science'
_journal_paper_doi 10.1039/D6SC02577C
_journal_year 2026
_chemical_formula_moiety 'C17 H25 Cl N2 P, C6 H5 F, C F3 O3 S'
_chemical_formula_sum 'C24 H30 Cl F4 N2 O3 P S'
_chemical_formula_weight 568.98
_space_group_crystal_system monoclinic
_space_group_IT_number 14
_space_group_name_Hall '-P 2ybc'
_space_group_name_H-M_alt 'P 1 21/c 1'
_atom_sites_solution_hydrogens geom
_atom_sites_solution_primary direct
_audit_creation_date 2026-01-11
_audit_creation_method
;
Olex2 1.5
(compiled 2025.07.13 svn.rb7424aed for OlexSys, GUI svn.r7314)
;
_audit_update_record
;
2026-01-21 deposited with the CCDC.	2026-05-28 downloaded from the CCDC.
;
_cell_angle_alpha 90
_cell_angle_beta 96.6200(10)
_cell_angle_gamma 90
_cell_formula_units_Z 4
_cell_length_a 10.5631(2)
_cell_length_b 9.37960(10)
_cell_length_c 27.2987(4)
_cell_measurement_reflns_used 6305
_cell_measurement_temperature 100.01(10)
_cell_measurement_theta_max 75.7820
_cell_measurement_theta_min 3.2590
_cell_volume 2686.66(7)
_computing_cell_refinement 'CrysAlisPro 1.171.38.41 (Rigaku OD, 2015)'
_computing_data_collection 'CrysAlisPro 1.171.38.41 (Rigaku OD, 2015)'
_computing_data_reduction 'CrysAlisPro 1.171.38.41 (Rigaku OD, 2015)'
_computing_molecular_graphics 'Olex2 1.5 (Dolomanov et al., 2009)'
_computing_publication_material 'Olex2 1.5 (Dolomanov et al., 2009)'
_computing_structure_refinement 'SHELXL 2018/3 (Sheldrick, 2015)'
_computing_structure_solution 'ShelXT (Sheldrick, 2015)'
_diffrn_ambient_environment N~2~
_diffrn_ambient_temperature 100.01(10)
_diffrn_detector 'CCD plate'
_diffrn_detector_area_resol_mean 5.2850
_diffrn_detector_type AtlasS2
_diffrn_measured_fraction_theta_full 1.000
_diffrn_measured_fraction_theta_max 0.988
_diffrn_measurement_details
;
List of Runs (angles in degrees, time in seconds):

  # Type    Start    End  Width  t~exp~   \w     \q     \k     \f   Frames
#--------------------------------------------------------------------------
  1  \w    -56.00  34.00   0.50    3.00    --  -38.50  38.00  60.00  180
  2  \w     25.00  71.00   0.50    3.00    --   42.50-125.00-120.00   92
  3  \w     25.00  56.00   0.50    3.00    --   42.50-125.00-180.00   62
  4  \w     77.00 102.00   0.50   12.00    --  111.00 -94.00 -90.00   50
  5  \w     76.00 121.00   0.50   12.00    --  111.00-125.00 -60.00   90
  6  \w     42.00 135.00   0.50   12.00    --  111.00 -45.00-180.00  186
  7  \w    118.00 175.00   0.50   12.00    --  111.00  45.00 -60.00  114
  8  \w    109.00 136.00   0.50   12.00    --  111.00 125.00-120.00   54
  9  \w     87.00 178.00   0.50   12.00    --  111.00  30.00   0.00  182
 10  \w    104.00 170.00   0.50   12.00    --  111.00  45.00  30.00  132
 11  \w     41.00 110.00   0.50   12.00    --  111.00-125.00-180.00  138
 12  \w     33.00 103.00   0.50   12.00    --  111.00 -94.00-180.00  140
 13  \w     34.00  59.00   0.50   12.00    --  111.00 -94.00  60.00   50
 14  \w     30.00  73.00   0.50   12.00    --  111.00 -94.00 120.00   86
 15  \w    -92.00  -2.00   0.50    3.00    --  -38.50 125.00-120.00  180
;
_diffrn_measurement_device 'four-circle diffractometer'
_diffrn_measurement_device_type 'SuperNova, Dual, Cu at zero, AtlasS2'
_diffrn_measurement_method '\w scans'
_diffrn_orient_matrix_type 'CrysAlisPro convention (1999,Acta A55,543-557)'
_diffrn_orient_matrix_UB_11 0.0680623000
_diffrn_orient_matrix_UB_12 -0.0031070000
_diffrn_orient_matrix_UB_13 0.0530453000
_diffrn_orient_matrix_UB_21 0.1071487000
_diffrn_orient_matrix_UB_22 0.0942852000
_diffrn_orient_matrix_UB_23 -0.0161155000
_diffrn_orient_matrix_UB_31 -0.0736993000
_diffrn_orient_matrix_UB_32 0.1344702000
_diffrn_orient_matrix_UB_33 0.0124749000
_diffrn_radiation_monochromator mirror
_diffrn_radiation_probe x-ray
_diffrn_radiation_type 'Cu K\a'
_diffrn_radiation_wavelength 1.54184
_diffrn_reflns_av_R_equivalents 0.0332
_diffrn_reflns_av_unetI/netI 0.0395
_diffrn_reflns_Laue_measured_fraction_full 1.000
_diffrn_reflns_Laue_measured_fraction_max 0.988
_diffrn_reflns_limit_h_max 9
_diffrn_reflns_limit_h_min -13
_diffrn_reflns_limit_k_max 11
_diffrn_reflns_limit_k_min -7
_diffrn_reflns_limit_l_max 29
_diffrn_reflns_limit_l_min -34
_diffrn_reflns_number 14240
_diffrn_reflns_point_group_measured_fraction_full 1.000
_diffrn_reflns_point_group_measured_fraction_max 0.988
_diffrn_reflns_theta_full 67.684
_diffrn_reflns_theta_max 76.567
_diffrn_reflns_theta_min 3.260
_diffrn_source 'micro-focus sealed X-ray tube'
_diffrn_source_type 'SuperNova (Cu) X-ray Source'
_exptl_absorpt_coefficient_mu 3.055
_exptl_absorpt_correction_T_max 0.640
_exptl_absorpt_correction_T_min 0.495
_exptl_absorpt_correction_type gaussian
_exptl_absorpt_process_details
;
CrysAlisPro 1.171.38.41 (Rigaku Oxford Diffraction, 2015)
Numerical absorption correction based on gaussian integration over
			a multifaceted crystal model
Empirical absorption correction using spherical harmonics,
 implemented in SCALE3 ABSPACK scaling algorithm.
;
_exptl_crystal_colour 'clear colourless'
_exptl_crystal_colour_lustre clear
_exptl_crystal_colour_primary colourless
_exptl_crystal_density_diffrn 1.407
_exptl_crystal_description block
_exptl_crystal_F_000 1184
_exptl_crystal_size_max 0.331
_exptl_crystal_size_mid 0.225
_exptl_crystal_size_min 0.198
_refine_diff_density_max 0.553
_refine_diff_density_min -0.703
_refine_diff_density_rms 0.058
_refine_ls_extinction_method none
_refine_ls_goodness_of_fit_ref 1.021
_refine_ls_hydrogen_treatment constr
_refine_ls_matrix_type full
_refine_ls_number_parameters 361
_refine_ls_number_reflns 5587
_refine_ls_number_restraints 0
_refine_ls_restrained_S_all 1.021
_refine_ls_R_factor_all 0.0532
_refine_ls_R_factor_gt 0.0445
_refine_ls_shift/su_max 0.001
_refine_ls_shift/su_mean 0.000
_refine_ls_structure_factor_coef Fsqd
_refine_ls_weighting_details 'w=1/[\s^2^(Fo^2^)+(0.0687P)^2^+1.0264P] where P=(Fo^2^+2Fc^2^)/3'
_refine_ls_weighting_scheme calc
_refine_ls_wR_factor_gt 0.1163
_refine_ls_wR_factor_ref 0.1245
_reflns_Friedel_coverage 0.000
_reflns_number_gt 4724
_reflns_number_total 5587
_reflns_threshold_expression 'I > 2\s(I)'
_cod_data_source_file d6sc02577c2.cif
_cod_data_source_block jjw1044
_cod_database_code 1577311
_shelx_shelxl_version_number 2018/3
_chemical_oxdiff_formula 'C96 H100 Cl4 F16 N8 O12 P4 S4 '
_shelx_space_group_comment
;
The symmetry employed for this shelxl refinement is uniquely defined
by the following loop, which should always be used as a source of
symmetry information in preference to the above space-group names.
They are only intended as comments.
;
_reflns_odcompleteness_completeness 99.96
_reflns_odcompleteness_iscentric 1
_reflns_odcompleteness_theta 66.97
_olex2_refinement_description
;
1. Fixed Uiso
 At 1.2 times of:
  All C(H) groups
 At 1.5 times of:
  All C(H,H,H) groups
2. Others
 Sof(C7A)=Sof(H7A)=Sof(C8A)=Sof(H8AA)=Sof(H8AB)=Sof(H8AC)=Sof(C9A)=Sof(H9AA)=
 Sof(H9AB)=Sof(H9AC)=1-FVAR(1)
 Sof(C7B)=Sof(H7B)=Sof(C8B)=Sof(H8BA)=Sof(H8BB)=Sof(H8BC)=Sof(C9B)=Sof(H9BA)=
 Sof(H9BB)=Sof(H9BC)=FVAR(1)
3.a Ternary CH refined with riding coordinates:
 C4(H4), C7B(H7B), C7A(H7A)
3.b Aromatic/amide H refined with riding coordinates:
 C13(H13), C14(H14), C15(H15), C16(H16), C17(H17), C20(H20), C21(H21),
 C22(H22), C23(H23), C24(H24)
3.c Idealised Me refined as rotating group:
 C5(H5A,H5B,H5C), C6(H6A,H6B,H6C), C10(H10A,H10B,H10C), C11(H11A,H11B,H11C),
 C8B(H8BA,H8BB,H8BC), C9B(H9BA,H9BB,H9BC), C8A(H8AA,H8AB,H8AC), C9A(H9AA,H9AB,
 H9AC)
;
_olex2_submission_special_instructions 'No special instructions were received'
_oxdiff_exptl_absorpt_empirical_details
;
Empirical correction (ABSPACK) includes:
- Absorption correction using spherical harmonics
- Frame scaling
;
_oxdiff_exptl_absorpt_empirical_full_max 2.035
_oxdiff_exptl_absorpt_empirical_full_min 0.760

loop_
_space_group_symop_operation_xyz
'x, y, z'
'-x, y+1/2, -z+1/2'
'-x, -y, -z'
'x, -y-1/2, z-1/2'

loop_
_atom_site_label
_atom_site_type_symbol
_atom_site_fract_x
_atom_site_fract_y
_atom_site_fract_z
_atom_site_U_iso_or_equiv
_atom_site_adp_type
_atom_site_occupancy
_atom_site_site_symmetry_order
_atom_site_calc_flag
_atom_site_refinement_flags_posn
_atom_site_refinement_flags_adp
_atom_site_refinement_flags_occupancy
_atom_site_disorder_assembly
_atom_site_disorder_group
Cl1 Cl 0.78490(6) 0.35102(7) 0.43931(2) 0.04840(17) Uani 1 1 d . . . . .
P1 P 0.67577(5) 0.45054(7) 0.38165(2) 0.03674(15) Uani 1 1 d . . . . .
N1 N 0.81146(14) 0.71196(18) 0.40958(6) 0.0254(3) Uani 1 1 d . . . . .
N2 N 0.60683(16) 0.7224(3) 0.41180(7) 0.0453(5) Uani 1 1 d . . . . .
C1 C 0.70210(18) 0.6355(3) 0.40118(7) 0.0334(4) Uani 1 1 d . . . . .
C2 C 0.78447(18) 0.8470(2) 0.42540(7) 0.0302(4) Uani 1 1 d . . . . .
C3 C 0.6552(2) 0.8533(3) 0.42670(8) 0.0393(5) Uani 1 1 d . . . . .
C4 C 0.93995(16) 0.6544(2) 0.40272(7) 0.0245(4) Uani 1 1 d . . . . .
H4 H 0.928091 0.553574 0.393887 0.029 Uiso 1 1 calc R U . . .
C5 C 0.99298(18) 0.7265(2) 0.35968(7) 0.0306(4) Uani 1 1 d . . . . .
H5A H 0.931296 0.721621 0.331013 0.046 Uiso 1 1 calc R U . . .
H5B H 1.069729 0.679056 0.353086 0.046 Uiso 1 1 calc R U . . .
H5C H 1.011445 0.824538 0.367730 0.046 Uiso 1 1 calc R U . . .
C6 C 1.02984(18) 0.6590(2) 0.45052(7) 0.0307(4) Uani 1 1 d . . . . .
H6A H 1.056393 0.755545 0.457375 0.046 Uiso 1 1 calc R U . . .
H6B H 1.103168 0.600865 0.447215 0.046 Uiso 1 1 calc R U . . .
H6C H 0.986604 0.623531 0.477084 0.046 Uiso 1 1 calc R U . . .
C10 C 0.8787(2) 0.9620(2) 0.43907(9) 0.0400(5) Uani 1 1 d . . . . .
H10A H 0.926213 0.940005 0.470267 0.060 Uiso 1 1 calc R U . . .
H10B H 0.834811 1.050952 0.441483 0.060 Uiso 1 1 calc R U . . .
H10C H 0.935872 0.969456 0.414292 0.060 Uiso 1 1 calc R U . . .
C11 C 0.5810(2) 0.9772(4) 0.44237(10) 0.0553(7) Uani 1 1 d . . . . .
H11A H 0.520115 1.006802 0.415445 0.083 Uiso 1 1 calc R U . . .
H11B H 0.638005 1.054647 0.451918 0.083 Uiso 1 1 calc R U . . .
H11C H 0.537119 0.950016 0.469818 0.083 Uiso 1 1 calc R U . . .
C12 C 0.77632(18) 0.4400(2) 0.33186(7) 0.0281(4) Uani 1 1 d . . . . .
C13 C 0.8706(2) 0.3375(2) 0.32913(8) 0.0337(4) Uani 1 1 d . . . . .
H13 H 0.892055 0.275602 0.355402 0.040 Uiso 1 1 calc R U . . .
C14 C 0.9320(2) 0.3280(2) 0.28726(9) 0.0368(5) Uani 1 1 d . . . . .
H14 H 0.995535 0.260032 0.285592 0.044 Uiso 1 1 calc R U . . .
C15 C 0.8999(2) 0.4188(2) 0.24766(8) 0.0340(4) Uani 1 1 d . . . . .
H15 H 0.941141 0.410805 0.219457 0.041 Uiso 1 1 calc R U . . .
C16 C 0.80650(19) 0.5215(2) 0.25010(7) 0.0299(4) Uani 1 1 d . . . . .
H16 H 0.785395 0.583038 0.223710 0.036 Uiso 1 1 calc R U . . .
C17 C 0.74467(17) 0.5320(2) 0.29206(7) 0.0280(4) Uani 1 1 d . . . . .
H17 H 0.681803 0.600689 0.293749 0.034 Uiso 1 1 calc R U . . .
C7B C 0.4654(3) 0.7205(10) 0.40726(17) 0.0311(15) Uani 0.520(13) 1 d . . P A 1
H7B H 0.434193 0.817858 0.411091 0.037 Uiso 0.520(13) 1 calc R U P A 1
C8B C 0.4360(10) 0.6338(15) 0.4496(4) 0.050(2) Uani 0.520(13) 1 d . . P A 1
H8BA H 0.472821 0.540669 0.447500 0.075 Uiso 0.520(13) 1 calc R U P A 1
H8BB H 0.345330 0.625251 0.449019 0.075 Uiso 0.520(13) 1 calc R U P A 1
H8BC H 0.470901 0.678880 0.479696 0.075 Uiso 0.520(13) 1 calc R U P A 1
C9B C 0.4070(10) 0.6614(11) 0.3579(4) 0.0330(17) Uani 0.520(13) 1 d . . P A 1
H9BA H 0.443985 0.708586 0.331718 0.050 Uiso 0.520(13) 1 calc R U P A 1
H9BB H 0.316666 0.677495 0.354126 0.050 Uiso 0.520(13) 1 calc R U P A 1
H9BC H 0.423600 0.560965 0.356573 0.050 Uiso 0.520(13) 1 calc R U P A 1
C7A C 0.4723(4) 0.6416(10) 0.41275(18) 0.0281(15) Uani 0.480(13) 1 d . . P A 2
H7A H 0.485627 0.539076 0.408704 0.034 Uiso 0.480(13) 1 calc R U P A 2
C8A C 0.4172(10) 0.6663(13) 0.4610(4) 0.0391(19) Uani 0.480(13) 1 d . . P A 2
H8AA H 0.346676 0.602857 0.463073 0.059 Uiso 0.480(13) 1 calc R U P A 2
H8AB H 0.388480 0.763154 0.462444 0.059 Uiso 0.480(13) 1 calc R U P A 2
H8AC H 0.481609 0.648463 0.488130 0.059 Uiso 0.480(13) 1 calc R U P A 2
C9A C 0.3894(11) 0.6971(12) 0.3676(4) 0.036(2) Uani 0.480(13) 1 d . . P A 2
H9AA H 0.377622 0.798036 0.370802 0.054 Uiso 0.480(13) 1 calc R U P A 2
H9AB H 0.308072 0.650336 0.364905 0.054 Uiso 0.480(13) 1 calc R U P A 2
H9AC H 0.430142 0.678050 0.338637 0.054 Uiso 0.480(13) 1 calc R U P A 2
F4 F 0.32925(15) 0.60098(16) 0.15973(6) 0.0487(3) Uani 1 1 d . . . . .
C19 C 0.3482(2) 0.5122(2) 0.19931(8) 0.0362(4) Uani 1 1 d . . . . .
C20 C 0.2500(2) 0.4903(3) 0.22760(11) 0.0483(6) Uani 1 1 d . . . . .
H20 H 0.171101 0.533475 0.219559 0.058 Uiso 1 1 calc R U . . .
C21 C 0.2726(3) 0.4017(3) 0.26867(11) 0.0519(6) Uani 1 1 d . . . . .
H21 H 0.208771 0.387173 0.288909 0.062 Uiso 1 1 calc R U . . .
C22 C 0.3892(3) 0.3351(3) 0.27952(9) 0.0447(6) Uani 1 1 d . . . . .
H22 H 0.403197 0.274655 0.306597 0.054 Uiso 1 1 calc R U . . .
C23 C 0.4848(2) 0.3588(2) 0.25000(9) 0.0399(5) Uani 1 1 d . . . . .
H23 H 0.562940 0.313348 0.257274 0.048 Uiso 1 1 calc R U . . .
C24 C 0.4659(2) 0.4494(2) 0.20961(9) 0.0366(5) Uani 1 1 d . . . . .
H24 H 0.530810 0.467104 0.190132 0.044 Uiso 1 1 calc R U . . .
S1 S 0.21446(4) 0.08136(5) 0.39456(2) 0.02810(13) Uani 1 1 d . . . . .
F1 F 0.2158(2) 0.36154(16) 0.39268(6) 0.0628(5) Uani 1 1 d . . . . .
F2 F 0.1226(2) 0.2703(2) 0.45120(7) 0.0798(6) Uani 1 1 d . . . . .
F3 F 0.3268(2) 0.2687(2) 0.45579(7) 0.0837(7) Uani 1 1 d . . . . .
O1 O 0.32427(15) 0.0838(2) 0.36808(6) 0.0425(4) Uani 1 1 d . . . . .
O2 O 0.09441(14) 0.08614(17) 0.36367(6) 0.0360(3) Uani 1 1 d . . . . .
O3 O 0.22088(16) -0.01724(19) 0.43519(6) 0.0431(4) Uani 1 1 d . . . . .
C18 C 0.2204(3) 0.2540(3) 0.42509(9) 0.0462(6) Uani 1 1 d . . . . .

loop_
_atom_site_aniso_label
_atom_site_aniso_U_11
_atom_site_aniso_U_22
_atom_site_aniso_U_33
_atom_site_aniso_U_23
_atom_site_aniso_U_13
_atom_site_aniso_U_12
Cl1 0.0586(3) 0.0599(4) 0.0245(2) 0.0118(2) -0.0047(2) -0.0227(3)
P1 0.0292(3) 0.0582(3) 0.0222(2) 0.0007(2) 0.00022(18) -0.0200(2)
N1 0.0183(7) 0.0366(8) 0.0212(7) 0.0017(6) 0.0018(5) -0.0001(6)
N2 0.0170(7) 0.0939(17) 0.0248(8) -0.0127(10) 0.0010(6) 0.0000(9)
C1 0.0195(8) 0.0607(13) 0.0199(8) -0.0042(8) 0.0024(7) -0.0073(8)
C2 0.0268(9) 0.0416(11) 0.0228(9) 0.0027(8) 0.0048(7) 0.0065(8)
C3 0.0285(10) 0.0672(15) 0.0222(9) -0.0011(9) 0.0034(7) 0.0138(10)
C4 0.0173(7) 0.0312(9) 0.0247(9) -0.0027(7) 0.0011(6) -0.0016(6)
C5 0.0247(8) 0.0416(11) 0.0262(9) -0.0009(8) 0.0058(7) -0.0053(8)
C6 0.0233(8) 0.0384(10) 0.0289(9) -0.0006(8) -0.0040(7) -0.0004(7)
C10 0.0427(11) 0.0337(11) 0.0453(13) -0.0020(9) 0.0122(10) 0.0015(9)
C11 0.0406(12) 0.089(2) 0.0371(12) -0.0036(13) 0.0074(10) 0.0314(13)
C12 0.0266(8) 0.0347(10) 0.0218(8) -0.0017(7) -0.0022(7) -0.0101(7)
C13 0.0350(10) 0.0318(10) 0.0320(10) 0.0047(8) -0.0056(8) -0.0047(8)
C14 0.0351(10) 0.0342(10) 0.0402(12) -0.0033(9) 0.0010(8) 0.0029(8)
C15 0.0368(10) 0.0382(11) 0.0279(10) -0.0062(8) 0.0071(8) -0.0017(8)
C16 0.0315(9) 0.0358(10) 0.0214(9) -0.0013(7) -0.0008(7) -0.0040(8)
C17 0.0241(8) 0.0362(10) 0.0228(9) -0.0013(7) -0.0009(7) -0.0005(7)
C7B 0.0143(17) 0.041(4) 0.038(2) 0.001(2) 0.0029(14) 0.0001(18)
C8B 0.027(4) 0.092(7) 0.033(5) -0.003(4) 0.011(3) -0.022(4)
C9B 0.024(3) 0.038(4) 0.035(4) -0.003(3) -0.003(2) -0.002(3)
C7A 0.0158(18) 0.030(4) 0.040(3) 0.004(2) 0.0081(16) 0.0012(18)
C8A 0.029(3) 0.060(5) 0.031(5) 0.003(3) 0.018(3) -0.003(3)
C9A 0.026(4) 0.040(5) 0.041(5) -0.007(3) -0.001(3) -0.005(3)
F4 0.0567(8) 0.0425(7) 0.0472(8) 0.0099(6) 0.0077(6) 0.0125(6)
C19 0.0429(11) 0.0294(10) 0.0362(11) -0.0004(8) 0.0041(9) -0.0014(8)
C20 0.0414(12) 0.0398(12) 0.0657(17) 0.0007(11) 0.0147(11) 0.0000(10)
C21 0.0565(15) 0.0460(13) 0.0572(16) -0.0015(12) 0.0228(12) -0.0144(11)
C22 0.0582(14) 0.0381(12) 0.0367(12) 0.0017(9) 0.0006(10) -0.0189(10)
C23 0.0377(11) 0.0362(11) 0.0431(12) 0.0028(9) -0.0072(9) -0.0107(9)
C24 0.0341(10) 0.0364(11) 0.0391(11) -0.0004(9) 0.0036(9) -0.0067(8)
S1 0.0258(2) 0.0344(2) 0.0237(2) 0.00320(17) 0.00141(17) -0.00114(17)
F1 0.1025(14) 0.0372(8) 0.0478(9) 0.0008(6) 0.0048(9) -0.0125(8)
F2 0.1207(17) 0.0677(11) 0.0591(11) -0.0168(9) 0.0456(11) 0.0084(11)
F3 0.1117(16) 0.0794(13) 0.0514(10) -0.0059(9) -0.0281(10) -0.0411(12)
O1 0.0307(7) 0.0641(11) 0.0336(8) 0.0076(7) 0.0084(6) 0.0052(7)
O2 0.0293(7) 0.0420(8) 0.0349(8) 0.0021(6) -0.0035(6) -0.0021(6)
O3 0.0450(9) 0.0478(9) 0.0356(8) 0.0142(7) 0.0013(7) -0.0012(7)
C18 0.0656(16) 0.0445(13) 0.0281(11) -0.0048(9) 0.0037(10) -0.0112(11)

loop_
_atom_type_symbol
_atom_type_description
_atom_type_scat_dispersion_real
_atom_type_scat_dispersion_imag
_atom_type_scat_source
C C 0.0181 0.0091 'International Tables Vol C Tables 4.2.6.8 and 6.1.1.4'
H H 0.0000 0.0000 'International Tables Vol C Tables 4.2.6.8 and 6.1.1.4'
Cl Cl 0.3639 0.7018 'International Tables Vol C Tables 4.2.6.8 and 6.1.1.4'
F F 0.0727 0.0534 'International Tables Vol C Tables 4.2.6.8 and 6.1.1.4'
N N 0.0311 0.0180 'International Tables Vol C Tables 4.2.6.8 and 6.1.1.4'
O O 0.0492 0.0322 'International Tables Vol C Tables 4.2.6.8 and 6.1.1.4'
P P 0.2955 0.4335 'International Tables Vol C Tables 4.2.6.8 and 6.1.1.4'
S S 0.3331 0.5567 'International Tables Vol C Tables 4.2.6.8 and 6.1.1.4'

loop_
_exptl_crystal_face_index_h
_exptl_crystal_face_index_k
_exptl_crystal_face_index_l
_exptl_crystal_face_perp_dist
3 1 -5 0.0953
1 0 -5 0.1001
1 1 -5 0.0975
-1 1 5 0.1262
-1 1 -5 0.1050
0 0 -1 0.0787
0 0 1 0.1194
4 -3 -5 0.1486
-3 1 5 0.1291
3 4 -5 0.1247
0 -1 5 0.1511
5 2 0 0.1123
5 0 -2 0.1271
4 5 3 0.1289
-2 -2 -5 0.1070
-5 1 -4 0.1004
-4 5 5 0.1548
5 -1 5 0.1378
1 -1 5 0.1508
-5 -3 -1 0.1084
1 2 5 0.1300
-3 -1 -5 0.0813
3 1 5 0.1266
-3 -4 5 0.1328
-1 5 1 0.1504
2 -5 -2 0.1634
-3 -1 5 0.1090

loop_
_geom_angle_atom_site_label_1
_geom_angle_atom_site_label_2
_geom_angle_atom_site_label_3
_geom_angle
_geom_angle_site_symmetry_1
_geom_angle_site_symmetry_3
_geom_angle_publ_flag
C1 P1 Cl1 98.86(7) . . ?
C12 P1 Cl1 102.83(7) . . ?
C12 P1 C1 100.78(9) . . ?
C1 N1 C2 109.63(17) . . ?
C1 N1 C4 123.81(17) . . ?
C2 N1 C4 126.57(16) . . ?
C1 N2 C3 110.00(17) . . ?
C1 N2 C7B 137.8(4) . . ?
C1 N2 C7A 113.5(4) . . ?
C3 N2 C7B 111.8(4) . . ?
C3 N2 C7A 135.5(3) . . ?
N1 C1 P1 130.50(16) . . ?
N2 C1 P1 122.90(16) . . ?
N2 C1 N1 106.6(2) . . ?
N1 C2 C10 126.09(18) . . ?
C3 C2 N1 106.86(19) . . ?
C3 C2 C10 127.0(2) . . ?
N2 C3 C11 126.3(2) . . ?
C2 C3 N2 106.9(2) . . ?
C2 C3 C11 126.8(3) . . ?
N1 C4 H4 106.7 . . ?
N1 C4 C5 110.96(15) . . ?
N1 C4 C6 111.61(15) . . ?
C5 C4 H4 106.7 . . ?
C5 C4 C6 113.64(15) . . ?
C6 C4 H4 106.7 . . ?
C4 C5 H5A 109.5 . . ?
C4 C5 H5B 109.5 . . ?
C4 C5 H5C 109.5 . . ?
H5A C5 H5B 109.5 . . ?
H5A C5 H5C 109.5 . . ?
H5B C5 H5C 109.5 . . ?
C4 C6 H6A 109.5 . . ?
C4 C6 H6B 109.5 . . ?
C4 C6 H6C 109.5 . . ?
H6A C6 H6B 109.5 . . ?
H6A C6 H6C 109.5 . . ?
H6B C6 H6C 109.5 . . ?
C2 C10 H10A 109.5 . . ?
C2 C10 H10B 109.5 . . ?
C2 C10 H10C 109.5 . . ?
H10A C10 H10B 109.5 . . ?
H10A C10 H10C 109.5 . . ?
H10B C10 H10C 109.5 . . ?
C3 C11 H11A 109.5 . . ?
C3 C11 H11B 109.5 . . ?
C3 C11 H11C 109.5 . . ?
H11A C11 H11B 109.5 . . ?
H11A C11 H11C 109.5 . . ?
H11B C11 H11C 109.5 . . ?
C13 C12 P1 124.02(16) . . ?
C13 C12 C17 119.56(19) . . ?
C17 C12 P1 116.02(15) . . ?
C12 C13 H13 120.1 . . ?
C14 C13 C12 119.75(19) . . ?
C14 C13 H13 120.1 . . ?
C13 C14 H14 119.7 . . ?
C13 C14 C15 120.6(2) . . ?
C15 C14 H14 119.7 . . ?
C14 C15 H15 120.0 . . ?
C16 C15 C14 120.0(2) . . ?
C16 C15 H15 120.0 . . ?
C15 C16 H16 120.2 . . ?
C17 C16 C15 119.69(19) . . ?
C17 C16 H16 120.2 . . ?
C12 C17 H17 119.8 . . ?
C16 C17 C12 120.34(19) . . ?
C16 C17 H17 119.8 . . ?
N2 C7B H7B 109.1 . . ?
N2 C7B C9B 112.3(5) . . ?
C8B C7B N2 104.0(7) . . ?
C8B C7B H7B 109.1 . . ?
C8B C7B C9B 113.1(9) . . ?
C9B C7B H7B 109.1 . . ?
C7B C8B H8BA 109.5 . . ?
C7B C8B H8BB 109.5 . . ?
C7B C8B H8BC 109.5 . . ?
H8BA C8B H8BB 109.5 . . ?
H8BA C8B H8BC 109.5 . . ?
H8BB C8B H8BC 109.5 . . ?
C7B C9B H9BA 109.5 . . ?
C7B C9B H9BB 109.5 . . ?
C7B C9B H9BC 109.5 . . ?
H9BA C9B H9BB 109.5 . . ?
H9BA C9B H9BC 109.5 . . ?
H9BB C9B H9BC 109.5 . . ?
N2 C7A H7A 108.8 . . ?
C8A C7A N2 111.6(6) . . ?
C8A C7A H7A 108.8 . . ?
C9A C7A N2 104.6(6) . . ?
C9A C7A H7A 108.8 . . ?
C9A C7A C8A 114.1(8) . . ?
C7A C8A H8AA 109.5 . . ?
C7A C8A H8AB 109.5 . . ?
C7A C8A H8AC 109.5 . . ?
H8AA C8A H8AB 109.5 . . ?
H8AA C8A H8AC 109.5 . . ?
H8AB C8A H8AC 109.5 . . ?
C7A C9A H9AA 109.5 . . ?
C7A C9A H9AB 109.5 . . ?
C7A C9A H9AC 109.5 . . ?
H9AA C9A H9AB 109.5 . . ?
H9AA C9A H9AC 109.5 . . ?
H9AB C9A H9AC 109.5 . . ?
F4 C19 C20 119.0(2) . . ?
F4 C19 C24 118.1(2) . . ?
C24 C19 C20 122.9(2) . . ?
C19 C20 H20 121.0 . . ?
C19 C20 C21 118.0(2) . . ?
C21 C20 H20 121.0 . . ?
C20 C21 H21 119.7 . . ?
C22 C21 C20 120.5(2) . . ?
C22 C21 H21 119.7 . . ?
C21 C22 H22 120.1 . . ?
C23 C22 C21 119.7(2) . . ?
C23 C22 H22 120.1 . . ?
C22 C23 H23 119.5 . . ?
C22 C23 C24 120.9(2) . . ?
C24 C23 H23 119.5 . . ?
C19 C24 C23 117.9(2) . . ?
C19 C24 H24 121.0 . . ?
C23 C24 H24 121.0 . . ?
O1 S1 O2 114.36(10) . . ?
O1 S1 O3 115.40(10) . . ?
O1 S1 C18 103.26(12) . . ?
O2 S1 C18 102.84(11) . . ?
O3 S1 O2 115.54(10) . . ?
O3 S1 C18 102.87(11) . . ?
F1 C18 S1 111.78(16) . . ?
F2 C18 S1 111.09(19) . . ?
F2 C18 F1 107.2(2) . . ?
F3 C18 S1 111.3(2) . . ?
F3 C18 F1 107.6(2) . . ?
F3 C18 F2 107.6(2) . . ?

loop_
_geom_bond_atom_site_label_1
_geom_bond_atom_site_label_2
_geom_bond_distance
_geom_bond_site_symmetry_2
_geom_bond_publ_flag
Cl1 P1 2.0639(8) . ?
P1 C1 1.827(2) . ?
P1 C12 1.822(2) . ?
N1 C1 1.356(2) . ?
N1 C2 1.379(3) . ?
N1 C4 1.493(2) . ?
N2 C1 1.352(3) . ?
N2 C3 1.373(4) . ?
N2 C7B 1.485(4) . ?
N2 C7A 1.613(5) . ?
C2 C3 1.371(3) . ?
C2 C10 1.486(3) . ?
C3 C11 1.492(3) . ?
C4 H4 0.9800 . ?
C4 C5 1.518(3) . ?
C4 C6 1.523(2) . ?
C5 H5A 0.9600 . ?
C5 H5B 0.9600 . ?
C5 H5C 0.9600 . ?
C6 H6A 0.9600 . ?
C6 H6B 0.9600 . ?
C6 H6C 0.9600 . ?
C10 H10A 0.9600 . ?
C10 H10B 0.9600 . ?
C10 H10C 0.9600 . ?
C11 H11A 0.9600 . ?
C11 H11B 0.9600 . ?
C11 H11C 0.9600 . ?
C12 C13 1.393(3) . ?
C12 C17 1.398(3) . ?
C13 H13 0.9300 . ?
C13 C14 1.381(3) . ?
C14 H14 0.9300 . ?
C14 C15 1.388(3) . ?
C15 H15 0.9300 . ?
C15 C16 1.386(3) . ?
C16 H16 0.9300 . ?
C16 C17 1.386(3) . ?
C17 H17 0.9300 . ?
C7B H7B 0.9800 . ?
C7B C8B 1.474(14) . ?
C7B C9B 1.521(12) . ?
C8B H8BA 0.9600 . ?
C8B H8BB 0.9600 . ?
C8B H8BC 0.9600 . ?
C9B H9BA 0.9600 . ?
C9B H9BB 0.9600 . ?
C9B H9BC 0.9600 . ?
C7A H7A 0.9800 . ?
C7A C8A 1.519(10) . ?
C7A C9A 1.519(15) . ?
C8A H8AA 0.9600 . ?
C8A H8AB 0.9600 . ?
C8A H8AC 0.9600 . ?
C9A H9AA 0.9600 . ?
C9A H9AB 0.9600 . ?
C9A H9AC 0.9600 . ?
F4 C19 1.361(3) . ?
C19 C20 1.378(3) . ?
C19 C24 1.375(3) . ?
C20 H20 0.9300 . ?
C20 C21 1.394(4) . ?
C21 H21 0.9300 . ?
C21 C22 1.382(4) . ?
C22 H22 0.9300 . ?
C22 C23 1.380(4) . ?
C23 H23 0.9300 . ?
C23 C24 1.388(3) . ?
C24 H24 0.9300 . ?
S1 O1 1.4359(16) . ?
S1 O2 1.4404(14) . ?
S1 O3 1.4396(16) . ?
S1 C18 1.819(3) . ?
F1 C18 1.339(3) . ?
F2 C18 1.330(3) . ?
F3 C18 1.329(3) . ?

loop_
_geom_torsion_atom_site_label_1
_geom_torsion_atom_site_label_2
_geom_torsion_atom_site_label_3
_geom_torsion_atom_site_label_4
_geom_torsion
_geom_torsion_site_symmetry_1
_geom_torsion_site_symmetry_2
_geom_torsion_site_symmetry_3
_geom_torsion_site_symmetry_4
_geom_torsion_publ_flag
Cl1 P1 C1 N1 59.65(19) . . . . ?
Cl1 P1 C1 N2 -118.00(17) . . . . ?
Cl1 P1 C12 C13 24.45(17) . . . . ?
Cl1 P1 C12 C17 -162.86(13) . . . . ?
P1 C12 C13 C14 172.65(16) . . . . ?
P1 C12 C17 C16 -173.02(15) . . . . ?
N1 C2 C3 N2 0.1(2) . . . . ?
N1 C2 C3 C11 178.9(2) . . . . ?
C1 P1 C12 C13 126.23(17) . . . . ?
C1 P1 C12 C17 -61.07(16) . . . . ?
C1 N1 C2 C3 0.0(2) . . . . ?
C1 N1 C2 C10 179.1(2) . . . . ?
C1 N1 C4 C5 111.9(2) . . . . ?
C1 N1 C4 C6 -120.28(19) . . . . ?
C1 N2 C3 C2 -0.2(2) . . . . ?
C1 N2 C3 C11 -178.9(2) . . . . ?
C1 N2 C7B C8B 79.8(7) . . . . ?
C1 N2 C7B C9B -42.8(10) . . . . ?
C1 N2 C7A C8A 125.9(7) . . . . ?
C1 N2 C7A C9A -110.2(7) . . . . ?
C2 N1 C1 P1 -178.04(16) . . . . ?
C2 N1 C1 N2 -0.1(2) . . . . ?
C2 N1 C4 C5 -68.7(2) . . . . ?
C2 N1 C4 C6 59.1(2) . . . . ?
C3 N2 C1 P1 178.30(15) . . . . ?
C3 N2 C1 N1 0.2(2) . . . . ?
C3 N2 C7B C8B -107.9(8) . . . . ?
C3 N2 C7B C9B 129.5(7) . . . . ?
C3 N2 C7A C8A -41.2(9) . . . . ?
C3 N2 C7A C9A 82.7(6) . . . . ?
C4 N1 C1 P1 1.5(3) . . . . ?
C4 N1 C1 N2 179.40(16) . . . . ?
C4 N1 C2 C3 -179.49(17) . . . . ?
C4 N1 C2 C10 -0.4(3) . . . . ?
C10 C2 C3 N2 -179.0(2) . . . . ?
C10 C2 C3 C11 -0.2(4) . . . . ?
C12 P1 C1 N1 -45.3(2) . . . . ?
C12 P1 C1 N2 137.02(18) . . . . ?
C12 C13 C14 C15 -0.6(3) . . . . ?
C13 C12 C17 C16 0.0(3) . . . . ?
C13 C14 C15 C16 0.8(3) . . . . ?
C14 C15 C16 C17 -0.6(3) . . . . ?
C15 C16 C17 C12 0.2(3) . . . . ?
C17 C12 C13 C14 0.2(3) . . . . ?
C7B N2 C1 P1 -9.3(5) . . . . ?
C7B N2 C1 N1 172.6(4) . . . . ?
C7B N2 C3 C2 -174.7(3) . . . . ?
C7B N2 C3 C11 6.5(4) . . . . ?
C7A N2 C1 P1 7.8(3) . . . . ?
C7A N2 C1 N1 -170.3(3) . . . . ?
C7A N2 C3 C2 167.3(4) . . . . ?
C7A N2 C3 C11 -11.5(5) . . . . ?
F4 C19 C20 C21 -178.5(2) . . . . ?
F4 C19 C24 C23 -180.0(2) . . . . ?
C19 C20 C21 C22 -1.7(4) . . . . ?
C20 C19 C24 C23 0.9(3) . . . . ?
C20 C21 C22 C23 1.2(4) . . . . ?
C21 C22 C23 C24 0.4(4) . . . . ?
C22 C23 C24 C19 -1.5(3) . . . . ?
C24 C19 C20 C21 0.7(4) . . . . ?
O1 S1 C18 F1 59.4(2) . . . . ?
O1 S1 C18 F2 179.15(19) . . . . ?
O1 S1 C18 F3 -60.9(2) . . . . ?
O2 S1 C18 F1 -59.8(2) . . . . ?
O2 S1 C18 F2 59.9(2) . . . . ?
O2 S1 C18 F3 179.86(18) . . . . ?
O3 S1 C18 F1 179.8(2) . . . . ?
O3 S1 C18 F2 -60.5(2) . . . . ?
O3 S1 C18 F3 59.5(2) . . . . ?

loop_
_exptl_oxdiff_crystal_face_indexfrac_h
_exptl_oxdiff_crystal_face_indexfrac_k
_exptl_oxdiff_crystal_face_indexfrac_l
_exptl_oxdiff_crystal_face_x
_exptl_oxdiff_crystal_face_y
_exptl_oxdiff_crystal_face_z
3.0000 1.0000 -5.0000 -0.0641 0.4963 -0.1490
1.0000 -0.0000 -5.0000 -0.1972 0.1877 -0.1361
1.0000 1.0000 -5.0000 -0.2003 0.2820 -0.0016
-1.0000 1.0000 5.0000 0.1941 -0.0934 0.2705
-1.0000 1.0000 -5.0000 -0.3364 0.0677 0.1458
-0.0000 -0.0000 -1.0000 -0.0530 0.0161 -0.0125
0.0000 0.0000 1.0000 0.0530 -0.0161 0.0125
4.0000 -3.0000 -5.0000 0.0163 0.2263 -0.7606
-3.0000 1.0000 5.0000 0.0579 -0.3077 0.4179
3.0000 4.0000 -5.0000 -0.0735 0.7792 0.2544
-0.0000 -1.0000 5.0000 0.2683 -0.1749 -0.0721
5.0000 2.0000 -0.0000 0.3341 0.7243 -0.0996
5.0000 0.0000 -2.0000 0.2342 0.5680 -0.3934
4.0000 5.0000 3.0000 0.4159 0.8517 0.4150
-2.0000 -2.0000 -5.0000 -0.3951 -0.3223 -0.1839
-5.0000 1.0000 -3.9999 -0.5556 -0.3770 0.4531
-4.0000 5.0000 5.0001 -0.0226 -0.0377 1.0295
5.0000 -1.0000 4.9999 0.6086 0.3609 -0.4406
1.0000 -1.0000 5.0000 0.3364 -0.0677 -0.1458
-5.0000 -3.0000 -1.0000 -0.3840 -0.8025 -0.0474
1.0000 2.0000 5.0000 0.3271 0.2151 0.2576
-3.0000 -1.0000 -5.0000 -0.4663 -0.3352 0.0243
3.0000 1.0000 5.0000 0.4663 0.3352 -0.0243
-3.0000 -4.0000 5.0000 0.0735 -0.7792 -0.2544
-1.0000 5.0000 1.0001 -0.0305 0.3482 0.7585
2.0000 -5.0000 -2.0001 0.0456 -0.2249 -0.8447
-3.0000 -1.0000 5.0000 0.0641 -0.4963 0.1490
